data_1506918
loop_
_publ_author_name
'Kelly, T. Ross'
'Cai, Xiaolu'
'Tu, Bin'
'Elliott, Eric L.'
'Grossmann, Gilles'
'Laurent, Pierre'

_publ_section_title
;
 Asymmetric synthesis of the AB ring system of lactonamycin.
;
_journal_issue 26
_journal_name_full 'Organic letters'
_journal_page_first 4953
_journal_page_last 4956
_journal_paper_doi 10.1021/ol047922h
_journal_volume 6
_journal_year 2004
_chemical_formula_sum 'C11 H14 O9'
_chemical_formula_weight 290.22
_chemical_name_systematic
; 
 ? 
;
_space_group_IT_number 19
_symmetry_cell_setting orthorhombic
_symmetry_space_group_name_Hall 'P 2ac 2ab'
_symmetry_space_group_name_H-M 'P 21 21 21'
_atom_sites_solution_hydrogens geom
_atom_sites_solution_primary direct
_atom_sites_solution_secondary difmap
_audit_creation_method SHELXL-97
_cell_angle_alpha 90.00
_cell_angle_beta 90.00
_cell_angle_gamma 90.00
_cell_formula_units_Z 4
_cell_length_a 6.3768(5)
_cell_length_b 8.3652(6)
_cell_length_c 23.9945(18)
_cell_measurement_reflns_used 7509
_cell_measurement_temperature 193(2)
_cell_measurement_theta_max 28.30
_cell_measurement_theta_min 2.58
_cell_volume 1279.94(17)
_computing_cell_refinement 'Bruker SMART'
_computing_data_collection 'Bruker SMART'
_computing_data_reduction 'Bruker SAINT'
_computing_molecular_graphics 'Bruker SHELXTL'
_computing_publication_material 'Bruker SHELXTL'
_computing_structure_refinement 'SHELXL-97 (Sheldrick, 1997)'
_computing_structure_solution 'SHELXS-97 (Sheldrick, 1990)'
_diffrn_ambient_temperature 193(2)
_diffrn_measured_fraction_theta_full 0.997
_diffrn_measured_fraction_theta_max 0.997
_diffrn_measurement_device_type 'CCD area detector'
_diffrn_measurement_method 'phi and omega scans'
_diffrn_radiation_monochromator graphite
_diffrn_radiation_source 'fine-focus sealed tube'
_diffrn_radiation_type MoK\a
_diffrn_radiation_wavelength 0.71073
_diffrn_reflns_av_R_equivalents 0.0461
_diffrn_reflns_av_sigmaI/netI 0.0270
_diffrn_reflns_limit_h_max 8
_diffrn_reflns_limit_h_min -8
_diffrn_reflns_limit_k_max 7
_diffrn_reflns_limit_k_min -11
_diffrn_reflns_limit_l_max 31
_diffrn_reflns_limit_l_min -31
_diffrn_reflns_number 9555
_diffrn_reflns_theta_full 28.30
_diffrn_reflns_theta_max 28.30
_diffrn_reflns_theta_min 1.70
_exptl_absorpt_coefficient_mu 0.134
_exptl_absorpt_correction_type none
_exptl_crystal_colour colorless
_exptl_crystal_density_diffrn 1.506
_exptl_crystal_density_meas 0
_exptl_crystal_density_method 'not measured'
_exptl_crystal_F_000 608
_exptl_crystal_size_max 0.50
_exptl_crystal_size_mid 0.40
_exptl_crystal_size_min 0.40
_refine_diff_density_max 0.291
_refine_diff_density_min -0.316
_refine_diff_density_rms 0.085
_refine_ls_abs_structure_details 'Flack H D (1983), Acta Cryst. A39, 876-881'
_refine_ls_abs_structure_Flack 0.8(6)
_refine_ls_extinction_method none
_refine_ls_goodness_of_fit_ref 1.079
_refine_ls_hydrogen_treatment mixed
_refine_ls_matrix_type full
_refine_ls_number_parameters 185
_refine_ls_number_reflns 3170
_refine_ls_number_restraints 0
_refine_ls_restrained_S_all 1.079
_refine_ls_R_factor_all 0.0361
_refine_ls_R_factor_gt 0.0355
_refine_ls_shift/su_max 0.001
_refine_ls_shift/su_mean 0.000
_refine_ls_structure_factor_coef Fsqd
_refine_ls_weighting_details 'calc w=1/[\s^2^(Fo^2^)+(0.0612P)^2^+0.0687P] where P=(Fo^2^+2Fc^2^)/3'
_refine_ls_weighting_scheme calc
_refine_ls_wR_factor_gt 0.0885
_refine_ls_wR_factor_ref 0.0890
_reflns_number_gt 3084
_reflns_number_total 3170
_reflns_threshold_expression >2sigma(I)
_cod_data_source_file ol047922hsi20041008_035904.cif
_cod_data_source_block 5
_cod_depositor_comments
;
The following automatic conversions were performed:

'_symmetry_cell_setting' value 'Orthorhombic' changed to
'orthorhombic' according to
/home/saulius/struct/CIF-dictionaries/cif_core.dic dictionary named
'cif_core.dic' version 2.4.1 from 2010-06-29.

Automatic conversion script
Id: cif_fix_values 1715 2011-07-08 13:25:40Z adriana 
;
_cod_original_sg_symbol_H-M P2(1)2(1)2(1)
_cod_database_code 1506918

loop_
_symmetry_equiv_pos_as_xyz
'x, y, z'
'-x+1/2, -y, z+1/2'
'-x, y+1/2, -z+1/2'
'x+1/2, -y+1/2, -z'

loop_
_atom_site_label
_atom_site_type_symbol
_atom_site_fract_x
_atom_site_fract_y
_atom_site_fract_z
_atom_site_U_iso_or_equiv
_atom_site_adp_type
_atom_site_occupancy
_atom_site_symmetry_multiplicity
_atom_site_calc_flag
_atom_site_refinement_flags
O4 O 1.04403(13) 0.12388(11) 0.09079(4) 0.02922(18) Uani 1 1 d .
O3 O 0.43357(13) 0.03941(11) 0.18099(4) 0.03059(19) Uani 1 1 d .
O9 O 0.66588(13) -0.24061(10) 0.19261(3) 0.02785(18) Uani 1 1 d .
H9 H 0.7893 -0.2742 0.1960 0.042 Uiso 1 1 calc R
O7 O 0.75682(16) 0.03190(11) 0.04714(3) 0.0335(2) Uani 1 1 d .
O1 O 1.01501(16) 0.05700(14) 0.27229(4) 0.0411(2) Uani 1 1 d .
O2 O 0.94377(12) -0.01107(10) 0.18506(3) 0.02528(17) Uani 1 1 d .
O8 O 0.58414(16) 0.24887(10) 0.13177(4) 0.0357(2) Uani 1 1 d .
C7 C 0.85810(16) 0.05505(13) 0.08856(4) 0.0237(2) Uani 1 1 d .
C5 C 0.64785(16) -0.15295(13) 0.14252(4) 0.0217(2) Uani 1 1 d .
O6 O 0.58498(16) -0.32704(12) 0.06355(4) 0.0377(2) Uani 1 1 d .
C8 C 0.70664(18) -0.26277(13) 0.09444(4) 0.0255(2) Uani 1 1 d .
O5 O 0.91324(14) -0.28460(11) 0.09467(4) 0.03159(19) Uani 1 1 d .
C4 C 0.42616(17) -0.08726(14) 0.14078(5) 0.0271(2) Uani 1 1 d .
H4A H 0.3910 -0.0461 0.1032 0.032 Uiso 1 1 calc R
H4B H 0.3225 -0.1698 0.1515 0.032 Uiso 1 1 calc R
C6 C 0.77807(15) 0.00463(13) 0.14562(4) 0.02107(19) Uani 1 1 d .
C2 C 0.7186(2) 0.18025(16) 0.22477(5) 0.0338(3) Uani 1 1 d .
H2A H 0.7633 0.2934 0.2225 0.041 Uiso 1 1 calc R
H2B H 0.6195 0.1682 0.2562 0.041 Uiso 1 1 calc R
C3 C 0.61787(17) 0.12732(14) 0.17052(5) 0.0264(2) Uani 1 1 d .
C1 C 0.90376(19) 0.07293(15) 0.23209(5) 0.0291(2) Uani 1 1 d .
C10 C 1.1346(2) 0.16486(18) 0.03718(6) 0.0373(3) Uani 1 1 d .
H10A H 1.1249 0.0727 0.0121 0.056 Uiso 1 1 calc R
H10B H 1.2821 0.1943 0.0422 0.056 Uiso 1 1 calc R
H10C H 1.0579 0.2552 0.0211 0.056 Uiso 1 1 calc R
C9 C 0.4361(3) 0.36658(18) 0.15110(8) 0.0502(4) Uani 1 1 d .
H9A H 0.3011 0.3149 0.1587 0.075 Uiso 1 1 calc R
H9B H 0.4174 0.4488 0.1224 0.075 Uiso 1 1 calc R
H9C H 0.4890 0.4161 0.1853 0.075 Uiso 1 1 calc R
C11 C 0.9964(3) -0.3947(2) 0.05393(7) 0.0486(4) Uani 1 1 d .
H11A H 0.9491 -0.5033 0.0627 0.073 Uiso 1 1 calc R
H11B H 1.1500 -0.3910 0.0547 0.073 Uiso 1 1 calc R
H11C H 0.9465 -0.3647 0.0167 0.073 Uiso 1 1 calc R

loop_
_atom_site_aniso_label
_atom_site_aniso_U_11
_atom_site_aniso_U_22
_atom_site_aniso_U_33
_atom_site_aniso_U_23
_atom_site_aniso_U_13
_atom_site_aniso_U_12
O4 0.0239(4) 0.0359(4) 0.0278(4) 0.0038(3) 0.0031(3) -0.0033(3)
O3 0.0201(4) 0.0319(4) 0.0397(5) -0.0063(4) 0.0061(3) 0.0000(3)
O9 0.0248(4) 0.0342(4) 0.0246(4) 0.0067(3) 0.0008(3) 0.0005(3)
O7 0.0391(5) 0.0384(5) 0.0231(4) 0.0026(3) -0.0051(3) -0.0052(4)
O1 0.0418(5) 0.0550(6) 0.0265(4) -0.0057(4) -0.0082(4) -0.0091(5)
O2 0.0200(3) 0.0354(4) 0.0205(3) -0.0022(3) -0.0025(3) -0.0006(3)
O8 0.0349(5) 0.0278(4) 0.0445(5) 0.0023(4) 0.0027(4) 0.0066(4)
C7 0.0240(5) 0.0234(5) 0.0236(5) 0.0005(4) 0.0022(4) 0.0016(4)
C5 0.0203(4) 0.0242(5) 0.0206(4) 0.0003(4) -0.0005(3) -0.0006(4)
O6 0.0388(5) 0.0376(5) 0.0365(5) -0.0092(4) -0.0067(4) -0.0053(4)
C8 0.0293(5) 0.0237(5) 0.0235(5) 0.0003(4) -0.0001(4) 0.0008(4)
O5 0.0301(4) 0.0354(4) 0.0293(4) -0.0062(4) 0.0010(3) 0.0074(4)
C4 0.0192(4) 0.0286(5) 0.0334(6) -0.0016(4) -0.0028(4) 0.0008(4)
C6 0.0175(4) 0.0259(4) 0.0198(4) -0.0008(4) -0.0002(3) -0.0002(4)
C2 0.0308(6) 0.0391(6) 0.0314(6) -0.0137(5) 0.0040(4) -0.0013(5)
C3 0.0212(5) 0.0272(5) 0.0307(5) -0.0046(4) 0.0023(4) 0.0007(4)
C1 0.0278(5) 0.0361(6) 0.0236(5) -0.0043(4) 0.0013(4) -0.0095(5)
C10 0.0345(6) 0.0437(7) 0.0337(6) 0.0103(5) 0.0109(5) -0.0009(5)
C9 0.0455(8) 0.0303(6) 0.0748(11) -0.0040(7) 0.0005(8) 0.0126(6)
C11 0.0480(8) 0.0527(9) 0.0451(8) -0.0180(7) 0.0059(6) 0.0159(7)

loop_
_atom_type_symbol
_atom_type_description
_atom_type_scat_dispersion_real
_atom_type_scat_dispersion_imag
_atom_type_scat_source
C C 0.0033 0.0016 'International Tables Vol C Tables 4.2.6.8 and 6.1.1.4'
H H 0.0000 0.0000 'International Tables Vol C Tables 4.2.6.8 and 6.1.1.4'
O O 0.0106 0.0060 'International Tables Vol C Tables 4.2.6.8 and 6.1.1.4'

loop_
_geom_angle_atom_site_label_1
_geom_angle_atom_site_label_2
_geom_angle_atom_site_label_3
_geom_angle
C7 O4 C10 115.15(10)
C3 O3 C4 107.05(8)
C1 O2 C6 111.48(9)
C3 O8 C9 112.63(11)
O7 C7 O4 125.96(10)
O7 C7 C6 121.32(10)
O4 C7 C6 112.72(9)
O9 C5 C4 106.69(8)
O9 C5 C8 108.15(8)
C4 C5 C8 115.30(9)
O9 C5 C6 110.78(8)
C4 C5 C6 101.03(8)
C8 C5 C6 114.53(9)
O6 C8 O5 125.54(11)
O6 C8 C5 125.41(11)
O5 C8 C5 108.90(9)
C8 O5 C11 116.65(11)
O3 C4 C5 102.61(8)
O2 C6 C7 112.01(8)
O2 C6 C5 110.41(8)
C7 C6 C5 111.73(8)
O2 C6 C3 106.90(8)
C7 C6 C3 112.36(9)
C5 C6 C3 102.98(8)
C1 C2 C3 105.07(10)
O8 C3 O3 111.77(10)
O8 C3 C2 115.12(10)
O3 C3 C2 110.64(10)
O8 C3 C6 108.91(9)
O3 C3 C6 105.66(9)
C2 C3 C6 104.01(9)
O1 C1 O2 119.94(12)
O1 C1 C2 128.75(12)
O2 C1 C2 111.29(10)

loop_
_geom_bond_atom_site_label_1
_geom_bond_atom_site_label_2
_geom_bond_distance
O4 C7 1.3191(13)
O4 C10 1.4511(14)
O3 C3 1.4089(14)
O3 C4 1.4338(14)
O9 C5 1.4127(12)
O7 C7 1.2011(14)
O1 C1 1.2049(15)
O2 C1 1.3536(14)
O2 C6 1.4244(12)
O8 C3 1.3945(15)
O8 C9 1.4409(17)
C7 C6 1.5207(14)
C5 C4 1.5173(14)
C5 C8 1.5216(14)
C5 C6 1.5597(14)
O6 C8 1.2002(14)
C8 O5 1.3300(15)
O5 C11 1.4440(16)
C6 C3 1.5665(15)
C2 C1 1.4934(19)
C2 C3 1.5178(16)

loop_
_geom_hbond_atom_site_label_D
_geom_hbond_atom_site_label_H
_geom_hbond_atom_site_label_A
_geom_hbond_distance_DH
_geom_hbond_distance_HA
_geom_hbond_distance_DA
_geom_hbond_angle_DHA
_geom_hbond_site_symmetry_A
O9 H9 O1 0.84 2.03 2.7778(13) 147.7 3_745

loop_
_geom_torsion_atom_site_label_1
_geom_torsion_atom_site_label_2
_geom_torsion_atom_site_label_3
_geom_torsion_atom_site_label_4
_geom_torsion
C10 O4 C7 O7 -3.92(17)
C10 O4 C7 C6 176.04(10)
O9 C5 C8 O6 102.31(12)
C4 C5 C8 O6 -16.99(15)
C6 C5 C8 O6 -133.63(11)
O9 C5 C8 O5 -73.44(11)
C4 C5 C8 O5 167.26(9)
C6 C5 C8 O5 50.63(12)
O6 C8 O5 C11 0.27(18)
C5 C8 O5 C11 176.01(11)
C3 O3 C4 C5 46.07(10)
O9 C5 C4 O3 74.21(10)
C8 C5 C4 O3 -165.68(9)
C6 C5 C4 O3 -41.63(10)
C1 O2 C6 C7 128.12(10)
C1 O2 C6 C5 -106.68(10)
C1 O2 C6 C3 4.64(11)
O7 C7 C6 O2 158.91(10)
O4 C7 C6 O2 -21.06(13)
O7 C7 C6 C5 34.44(15)
O4 C7 C6 C5 -145.52(9)
O7 C7 C6 C3 -80.74(13)
O4 C7 C6 C3 99.30(10)
O9 C5 C6 O2 24.53(12)
C4 C5 C6 O2 137.30(8)
C8 C5 C6 O2 -98.12(10)
O9 C5 C6 C7 149.89(9)
C4 C5 C6 C7 -97.34(10)
C8 C5 C6 C7 27.23(12)
O9 C5 C6 C3 -89.31(9)
C4 C5 C6 C3 23.46(10)
C8 C5 C6 C3 148.04(9)
C9 O8 C3 O3 62.94(14)
C9 O8 C3 C2 -64.38(15)
C9 O8 C3 C6 179.30(11)
C4 O3 C3 O8 88.48(11)
C4 O3 C3 C2 -141.82(10)
C4 O3 C3 C6 -29.84(11)
C1 C2 C3 O8 -127.17(11)
C1 C2 C3 O3 104.94(11)
C1 C2 C3 C6 -8.10(12)
O2 C6 C3 O8 125.87(10)
C7 C6 C3 O8 2.60(12)
C5 C6 C3 O8 -117.77(10)
O2 C6 C3 O3 -113.93(9)
C7 C6 C3 O3 122.81(10)
C5 C6 C3 O3 2.43(11)
O2 C6 C3 C2 2.64(11)
C7 C6 C3 C2 -120.62(10)
C5 C6 C3 C2 119.00(9)
C6 O2 C1 O1 170.84(11)
C6 O2 C1 C2 -10.42(13)
C3 C2 C1 O1 -169.74(13)
C3 C2 C1 O2 11.67(14)

loop_
_cod_related_entry_id
_cod_related_entry_code
_cod_related_entry_database
1 9337181 ChemSpider
